data_4333553
loop_
_publ_author_name
'Peng Yu'
'Li-Ming Wu'
'Ling Chen'

_publ_section_title
;
 PbMnIn2S5: Synthesis, Structure, and Properties
;
_journal_name_full 'Inorganic Chemistry'
_journal_page_first 724
_journal_page_last 728
_journal_paper_doi 10.1021/ic3018584
_journal_volume 52
_journal_year 2013
_chemical_formula_moiety 'In8 Mn4 Pb4 S20'
_chemical_formula_sum 'In8 Mn4 Pb4 S20'
_chemical_formula_weight 2608.52
_chemical_name_systematic
; 
 ? 
;
_space_group_IT_number 63
_symmetry_cell_setting orthorhombic
_symmetry_space_group_name_Hall '-C 2c 2'
_symmetry_space_group_name_H-M 'C m c m'
_atom_sites_solution_primary direct
_atom_sites_solution_secondary difmap
_audit_creation_method SHELXL-97
_cell_angle_alpha 90.00
_cell_angle_beta 90.00
_cell_angle_gamma 90.00
_cell_formula_units_Z 1
_cell_length_a 3.896(2)
_cell_length_b 12.731(7)
_cell_length_c 15.770(9)
_cell_measurement_reflns_used 3685
_cell_measurement_temperature 293(2)
_cell_measurement_theta_max 24.96
_cell_measurement_theta_min 3.20
_cell_volume 782.2(7)
_computing_cell_refinement 'CrystalClear (Rigaku/MSC Inc., 2005)'
_computing_data_collection 'CrystalClear (Rigaku/MSC Inc., 2005)'
_computing_data_reduction 'CrystalClear (Rigaku/MSC Inc., 2005)'
_computing_molecular_graphics 'Bruker SHELXTL'
_computing_publication_material 'Bruker SHELXTL'
_computing_structure_refinement 'SHELXL-97 (Sheldrick, 1997)'
_computing_structure_solution 'SHELXS-97 (Sheldrick, 1990)'
_diffrn_ambient_temperature 293(2)
_diffrn_detector_area_resol_mean 14.6306
_diffrn_measured_fraction_theta_full 0.995
_diffrn_measured_fraction_theta_max 0.995
_diffrn_measurement_device_type Mercury70
_diffrn_measurement_method CCD_Profile_fitting
_diffrn_radiation_monochromator graphite
_diffrn_radiation_source 'fine-focus sealed tube'
_diffrn_radiation_type MoK\a
_diffrn_radiation_wavelength 0.71073
_diffrn_reflns_av_R_equivalents 0.0331
_diffrn_reflns_av_sigmaI/netI 0.0223
_diffrn_reflns_limit_h_max 4
_diffrn_reflns_limit_h_min -4
_diffrn_reflns_limit_k_max 14
_diffrn_reflns_limit_k_min -14
_diffrn_reflns_limit_l_max 18
_diffrn_reflns_limit_l_min -18
_diffrn_reflns_number 2454
_diffrn_reflns_theta_full 24.96
_diffrn_reflns_theta_max 24.96
_diffrn_reflns_theta_min 3.20
_exptl_absorpt_coefficient_mu 30.090
_exptl_absorpt_correction_T_max 1.0000
_exptl_absorpt_correction_T_min 0.4499
_exptl_absorpt_correction_type multi-scan
_exptl_crystal_colour Black
_exptl_crystal_density_diffrn 5.538
_exptl_crystal_description Bar
_exptl_crystal_F_000 1140
_exptl_crystal_size_max 0.2510
_exptl_crystal_size_mid 0.1356
_exptl_crystal_size_min 0.1030
_refine_diff_density_max 1.924
_refine_diff_density_min -1.239
_refine_diff_density_rms 0.225
_refine_ls_extinction_coef 0.0018(2)
_refine_ls_extinction_expression Fc^*^=kFc[1+0.001xFc^2^\l^3^/sin(2\q)]^-1/4^
_refine_ls_extinction_method SHELXL
_refine_ls_goodness_of_fit_ref 1.107
_refine_ls_matrix_type full
_refine_ls_number_parameters 32
_refine_ls_number_reflns 415
_refine_ls_number_restraints 3
_refine_ls_restrained_S_all 1.407
_refine_ls_R_factor_all 0.0215
_refine_ls_R_factor_gt 0.0215
_refine_ls_shift/su_max 0.000
_refine_ls_shift/su_mean 0.000
_refine_ls_structure_factor_coef Fsqd
_refine_ls_weighting_details 'calc w=1/[\s^2^(Fo^2^)+(0.0275P)^2^+9.9329P] where P=(Fo^2^+2Fc^2^)/3'
_refine_ls_weighting_scheme calc
_refine_ls_wR_factor_gt 0.0533
_refine_ls_wR_factor_ref 0.0533
_reflns_number_gt 415
_reflns_number_total 415
_reflns_threshold_expression >2sigma(I)
_cod_data_source_file ic3018584_si_001.cif
_cod_data_source_block a
_cod_database_code 4333553

loop_
_symmetry_equiv_pos_as_xyz
'x, y, z'
'-x, -y, z+1/2'
'x, -y, -z'
'-x, y, -z+1/2'
'x+1/2, y+1/2, z'
'-x+1/2, -y+1/2, z+1/2'
'x+1/2, -y+1/2, -z'
'-x+1/2, y+1/2, -z+1/2'
'-x, -y, -z'
'x, y, -z-1/2'
'-x, y, z'
'x, -y, z-1/2'
'-x+1/2, -y+1/2, -z'
'x+1/2, y+1/2, -z-1/2'
'-x+1/2, y+1/2, z'
'x+1/2, -y+1/2, z-1/2'

loop_
_atom_site_label
_atom_site_type_symbol
_atom_site_fract_x
_atom_site_fract_y
_atom_site_fract_z
_atom_site_U_iso_or_equiv
_atom_site_adp_type
_atom_site_occupancy
_atom_site_symmetry_multiplicity
_atom_site_calc_flag
_atom_site_refinement_flags
Pb Pb 0.5000 0.44972(5) 0.2500 0.0254(3) Uani 1 4 d SU
In1 In 0.0000 0.21726(7) 0.39575(6) 0.0131(3) Uani 0.569(3) 2 d SP
Mn1 Mn 0.0000 0.21726(7) 0.39575(6) 0.0131(3) Uani 0.431(3) 2 d SP
In2 In 1.0000 0.5000 0.0000 0.0203(4) Uani 0.871(3) 4 d SPU
Mn2 Mn 1.0000 0.5000 0.0000 0.0203(4) Uani 0.129(3) 4 d SP
S1 S 0.0000 0.2967(3) 0.2500 0.0142(8) Uani 1 4 d S
S2 S 0.5000 0.3573(2) 0.05399(18) 0.0185(6) Uani 1 2 d SU
S3 S 1.0000 0.5891(2) 0.36313(16) 0.0139(5) Uani 1 2 d SU

loop_
_atom_site_aniso_label
_atom_site_aniso_U_11
_atom_site_aniso_U_22
_atom_site_aniso_U_33
_atom_site_aniso_U_23
_atom_site_aniso_U_13
_atom_site_aniso_U_12
Pb 0.0175(4) 0.0244(5) 0.0343(5) 0.000 0.000 0.000
In1 0.0137(5) 0.0125(5) 0.0130(5) 0.0019(3) 0.000 0.000
Mn1 0.0137(5) 0.0125(5) 0.0130(5) 0.0019(3) 0.000 0.000
In2 0.0262(7) 0.0186(7) 0.0161(6) -0.0090(5) 0.000 0.000
Mn2 0.0262(7) 0.0186(7) 0.0161(6) -0.0090(5) 0.000 0.000
S1 0.0154(18) 0.0143(19) 0.0130(17) 0.000 0.000 0.000
S2 0.0182(14) 0.0153(14) 0.0219(11) 0.0044(10) 0.000 0.000
S3 0.0165(13) 0.0124(13) 0.0130(12) 0.0034(9) 0.000 0.000

loop_
_atom_type_symbol
_atom_type_description
_atom_type_scat_dispersion_real
_atom_type_scat_dispersion_imag
_atom_type_scat_source
In In -0.7276 1.3100 'International Tables Vol C Tables 4.2.6.8 and 6.1.1.4'
Mn Mn 0.3368 0.7283 'International Tables Vol C Tables 4.2.6.8 and 6.1.1.4'
Pb Pb -3.3944 10.1111 'International Tables Vol C Tables 4.2.6.8 and 6.1.1.4'
S S 0.1246 0.1234 'International Tables Vol C Tables 4.2.6.8 and 6.1.1.4'

loop_
_geom_angle_atom_site_label_1
_geom_angle_atom_site_label_2
_geom_angle_atom_site_label_3
_geom_angle
_geom_angle_site_symmetry_1
_geom_angle_site_symmetry_3
S1 Pb S1 90.01(12) . 1_655
S1 Pb S3 145.81(5) . .
S1 Pb S3 87.79(6) 1_655 .
S1 Pb S3 145.81(5) . 10_556
S1 Pb S3 87.79(6) 1_655 10_556
S3 Pb S3 68.20(9) . 10_556
S1 Pb S3 87.79(6) . 10_456
S1 Pb S3 145.81(5) 1_655 10_456
S3 Pb S3 112.21(9) . 10_456
S3 Pb S3 75.49(7) 10_556 10_456
S1 Pb S3 87.79(6) . 1_455
S1 Pb S3 145.81(5) 1_655 1_455
S3 Pb S3 75.49(7) . 1_455
S3 Pb S3 112.21(9) 10_556 1_455
S3 Pb S3 68.20(9) 10_456 1_455
S1 Pb S2 75.43(4) . .
S1 Pb S2 75.43(4) 1_655 .
S3 Pb S2 136.25(4) . .
S3 Pb S2 71.00(6) 10_556 .
S3 Pb S2 71.00(6) 10_456 .
S3 Pb S2 136.25(4) 1_455 .
S1 Pb S2 75.43(4) . 10_556
S1 Pb S2 75.43(4) 1_655 10_556
S3 Pb S2 71.00(6) . 10_556
S3 Pb S2 136.25(4) 10_556 10_556
S3 Pb S2 136.25(4) 10_456 10_556
S3 Pb S2 71.00(6) 1_455 10_556
S2 Pb S2 138.32(9) . 10_556
S1 Pb Pb 44.99(6) . 1_455
S1 Pb Pb 135.01(6) 1_655 1_455
S3 Pb Pb 127.74(3) . 1_455
S3 Pb Pb 127.74(3) 10_556 1_455
S3 Pb Pb 52.26(3) 10_456 1_455
S3 Pb Pb 52.26(3) 1_455 1_455
S2 Pb Pb 90.0 . 1_455
S2 Pb Pb 90.0 10_556 1_455
S1 Pb Pb 135.01(6) . 1_655
S1 Pb Pb 44.99(6) 1_655 1_655
S3 Pb Pb 52.26(3) . 1_655
S3 Pb Pb 52.26(3) 10_556 1_655
S3 Pb Pb 127.74(3) 10_456 1_655
S3 Pb Pb 127.74(3) 1_455 1_655
S2 Pb Pb 90.0 . 1_655
S2 Pb Pb 90.0 10_556 1_655
Pb Pb Pb 180.0 1_455 1_655
S1 In1 S3 94.13(8) . 5_345
S1 In1 S3 94.13(8) . 5_445
S3 In1 S3 97.43(10) 5_345 5_445
S1 In1 S2 177.06(10) . 6
S3 In1 S2 87.81(7) 5_345 6
S3 In1 S2 87.81(7) 5_445 6
S1 In1 S2 90.15(9) . 10_556
S3 In1 S2 174.20(8) 5_345 10_556
S3 In1 S2 86.16(7) 5_445 10_556
S2 In1 S2 87.77(8) 6 10_556
S1 In1 S2 90.15(9) . 10_456
S3 In1 S2 86.16(7) 5_345 10_456
S3 In1 S2 174.20(8) 5_445 10_456
S2 In1 S2 87.77(8) 6 10_456
S2 In1 S2 89.91(9) 10_556 10_456
S3 In2 S3 180.00(6) 2_764 10_556
S3 In2 S2 88.12(8) 2_764 1_655
S3 In2 S2 91.88(8) 10_556 1_655
S3 In2 S2 88.12(8) 2_764 .
S3 In2 S2 91.88(8) 10_556 .
S2 In2 S2 88.31(8) 1_655 .
S3 In2 S2 91.88(8) 2_764 9_765
S3 In2 S2 88.12(8) 10_556 9_765
S2 In2 S2 91.69(8) 1_655 9_765
S2 In2 S2 180.00(8) . 9_765
S3 In2 S2 91.88(8) 2_764 9_665
S3 In2 S2 88.12(8) 10_556 9_665
S2 In2 S2 180.0 1_655 9_665
S2 In2 S2 91.69(8) . 9_665
S2 In2 S2 88.31(8) 9_765 9_665
Mn1 S1 In1 0.00(4) 10_556 10_556
Mn1 S1 In1 132.48(16) 10_556 .
In1 S1 In1 132.48(16) 10_556 .
Mn1 S1 Pb 106.55(4) 10_556 .
In1 S1 Pb 106.55(4) 10_556 .
In1 S1 Pb 106.55(4) . .
Mn1 S1 Pb 106.55(4) 10_556 1_455
In1 S1 Pb 106.55(4) 10_556 1_455
In1 S1 Pb 106.55(4) . 1_455
Pb S1 Pb 90.01(12) . 1_455
Mn1 S2 In1 0.000(14) 6_554 6_554
Mn1 S2 Mn1 92.23(8) 6_554 10_556
In1 S2 Mn1 92.23(8) 6_554 10_556
Mn1 S2 In1 92.23(8) 6_554 10_556
In1 S2 In1 92.23(8) 6_554 10_556
Mn1 S2 In1 0.00(5) 10_556 10_556
Mn1 S2 Mn1 92.23(8) 6_554 10_656
In1 S2 Mn1 92.23(8) 6_554 10_656
Mn1 S2 Mn1 89.91(9) 10_556 10_656
In1 S2 Mn1 89.91(9) 10_556 10_656
Mn1 S2 In1 92.23(8) 6_554 10_656
In1 S2 In1 92.23(8) 6_554 10_656
Mn1 S2 In1 89.91(9) 10_556 10_656
In1 S2 In1 89.91(9) 10_556 10_656
Mn1 S2 In1 0.00(5) 10_656 10_656
Mn1 S2 In2 86.93(7) 6_554 .
In1 S2 In2 86.93(7) 6_554 .
Mn1 S2 In2 178.86(10) 10_556 .
In1 S2 In2 178.86(10) 10_556 .
Mn1 S2 In2 90.88(4) 10_656 .
In1 S2 In2 90.88(4) 10_656 .
Mn1 S2 Mn2 86.93(7) 6_554 1_455
In1 S2 Mn2 86.93(7) 6_554 1_455
Mn1 S2 Mn2 90.88(4) 10_556 1_455
In1 S2 Mn2 90.88(4) 10_556 1_455
Mn1 S2 Mn2 178.86(10) 10_656 1_455
In1 S2 Mn2 178.86(10) 10_656 1_455
In2 S2 Mn2 88.31(8) . 1_455
Mn1 S2 In2 86.93(7) 6_554 1_455
In1 S2 In2 86.93(7) 6_554 1_455
Mn1 S2 In2 90.88(4) 10_556 1_455
In1 S2 In2 90.88(4) 10_556 1_455
Mn1 S2 In2 178.86(10) 10_656 1_455
In1 S2 In2 178.86(10) 10_656 1_455
In2 S2 In2 88.31(8) . 1_455
Mn2 S2 In2 0.0 1_455 1_455
Mn1 S2 Pb 179.98(10) 6_554 .
In1 S2 Pb 179.98(10) 6_554 .
Mn1 S2 Pb 87.79(7) 10_556 .
In1 S2 Pb 87.79(7) 10_556 .
Mn1 S2 Pb 87.79(7) 10_656 .
In1 S2 Pb 87.79(7) 10_656 .
In2 S2 Pb 93.06(7) . .
Mn2 S2 Pb 93.06(7) 1_455 .
In2 S2 Pb 93.06(7) 1_455 .
Mn2 S3 In2 0.0 2_765 2_765
Mn2 S3 Mn1 96.73(8) 2_765 5_655
In2 S3 Mn1 96.73(8) 2_765 5_655
Mn2 S3 In1 96.73(8) 2_765 5_655
In2 S3 In1 96.73(8) 2_765 5_655
Mn1 S3 In1 0.00(5) 5_655 5_655
Mn2 S3 In1 96.73(8) 2_765 5
In2 S3 In1 96.73(8) 2_765 5
Mn1 S3 In1 97.43(10) 5_655 5
In1 S3 In1 97.43(10) 5_655 5
Mn2 S3 Mn1 96.73(8) 2_765 5
In2 S3 Mn1 96.73(8) 2_765 5
Mn1 S3 Mn1 97.43(10) 5_655 5
In1 S3 Mn1 97.43(10) 5_655 5
In1 S3 Mn1 0.00(4) 5 5
Mn2 S3 Pb 103.69(8) 2_765 .
In2 S3 Pb 103.69(8) 2_765 .
Mn1 S3 Pb 157.24(10) 5_655 .
In1 S3 Pb 157.24(10) 5_655 .
In1 S3 Pb 90.13(5) 5 .
Mn1 S3 Pb 90.13(5) 5 .
Mn2 S3 Pb 103.69(8) 2_765 1_655
In2 S3 Pb 103.69(8) 2_765 1_655
Mn1 S3 Pb 90.13(5) 5_655 1_655
In1 S3 Pb 90.13(5) 5_655 1_655
In1 S3 Pb 157.24(10) 5 1_655
Mn1 S3 Pb 157.24(10) 5 1_655
Pb S3 Pb 75.49(7) . 1_655

loop_
_geom_bond_atom_site_label_1
_geom_bond_atom_site_label_2
_geom_bond_distance
_geom_bond_site_symmetry_2
Pb S1 2.755(3) .
Pb S1 2.755(3) 1_655
Pb S3 3.182(2) .
Pb S3 3.182(2) 10_556
Pb S3 3.182(2) 10_456
Pb S3 3.182(2) 1_455
Pb S2 3.307(3) .
Pb S2 3.307(3) 10_556
Pb Pb 3.896(2) 1_455
Pb Pb 3.896(2) 1_655
In1 S1 2.511(2) .
In1 S3 2.592(2) 5_345
In1 S3 2.592(2) 5_445
In1 S2 2.670(3) 6
In1 S2 2.757(2) 10_556
In1 S2 2.757(2) 10_456
In2 S3 2.439(3) 2_764
In2 S3 2.439(3) 10_556
In2 S2 2.796(2) 1_655
In2 S2 2.796(2) .
In2 S2 2.796(2) 9_765
In2 S2 2.796(2) 9_665
S1 Mn1 2.511(2) 10_556
S1 In1 2.511(2) 10_556
S1 Pb 2.755(3) 1_455
S2 Mn1 2.670(3) 6_554
S2 In1 2.670(3) 6_554
S2 Mn1 2.757(2) 10_556
S2 In1 2.757(2) 10_556
S2 Mn1 2.757(2) 10_656
S2 In1 2.757(2) 10_656
S2 Mn2 2.796(2) 1_455
S2 In2 2.796(2) 1_455
S3 Mn2 2.439(3) 2_765
S3 In2 2.439(3) 2_765
S3 Mn1 2.592(2) 5_655
S3 In1 2.592(2) 5_655
S3 In1 2.592(2) 5
S3 Mn1 2.592(2) 5
S3 Pb 3.182(2) 1_655
